data_1511750
loop_
_publ_author_name
'Rogl, P.'
'Nowotny, H.'

_publ_section_title
;
 Studies of the (Sc, Zr, Hf) - (Rh, Ir) - B systems
;
_journal_name_full 'Journal of the Less-Common Metals'
_journal_page_first 41
_journal_page_last 50
_journal_paper_doi 10.1016/0022-5088(79)90072-9
_journal_volume 67
_journal_year 1979
_chemical_formula_sum 'B4 Ir3 Sc'
_chemical_name_systematic 'Sc Ir3 B4'
_space_group_IT_number 176
_symmetry_space_group_name_Hall '-P 6c'
_symmetry_space_group_name_H-M 'P 63/m'
_cell_angle_alpha 90
_cell_angle_beta 90
_cell_angle_gamma 120
_cell_formula_units_Z 2
_cell_length_a 7.576
_cell_length_b 7.576
_cell_length_c 3.442
_cell_volume 171.089
_citation_journal_id_ASTM JCOMAH
_cod_data_source_file boron4-x_86.cif
_cod_data_source_block B4Ir3Sc1
_cod_original_cell_volume 171.0887
_cod_original_formula_sum 'B4 Ir3 Sc1'
_cod_database_code 1511750

loop_
_symmetry_equiv_pos_as_xyz
x,y,z
x-y,x,z+1/2
-y,x-y,z
-x,-y,z+1/2
-x+y,-x,z
y,-x+y,z+1/2
-x,-y,-z
-x+y,-x,-z-1/2
y,-x+y,-z
x,y,-z-1/2
x-y,x,-z
-y,x-y,-z-1/2

loop_
_atom_site_label
_atom_site_type_symbol
_atom_site_fract_x
_atom_site_fract_y
_atom_site_fract_z
_atom_site_occupancy
_atom_site_U_iso_or_equiv
B2 B 0.406 0.46 0.25 1 0.0
Ir1 Ir 0.0753 0.3273 0.25 1 0.0
Sc1 Sc 0.6667 0.3333 0.25 1 0.0
B1 B 0 0 0 1 0.0
